data_1552747
loop_
_publ_author_name
'Freitag, Matthew'
'DeCicco, Racquel C.'
'Black, Allison'
'Ang, Xiuzhu'
'Young, Christopher N.'
'Resch, Daniel'
'Halada, Gary P.'
'Phillips, Brian L.'
'Goroff, Nancy S.'

_publ_section_title
;
 Polymerization Studies of Diiodohexatriyne and Diiodooctatetrayne
 Cocrystals
;
_journal_issue 22
_journal_name_full Macromolecules
_journal_page_first 8563
_journal_paper_doi 10.1021/acs.macromol.9b00960
_journal_volume 52
_journal_year 2019
_chemical_formula_moiety 'C16 H26 N4 O2, 2(C8 I2), 2(C2 H3 N)'
_chemical_formula_sum 'C36 H32 I4 N6 O2'
_chemical_formula_weight 1088.27
_chemical_melting_point 368
_chemical_name_common C8I2nitrilecocrystal
_space_group_crystal_system monoclinic
_space_group_IT_number 14
_space_group_name_Hall '-P 2ybc'
_space_group_name_H-M_alt 'P 1 21/c 1'
_atom_sites_solution_hydrogens mixed
_audit_creation_method SHELXL-2014/7
_cell_angle_alpha 90.000(5)
_cell_angle_beta 92.445(5)
_cell_angle_gamma 90.000(5)
_cell_formula_units_Z 2
_cell_length_a 5.144(5)
_cell_length_b 14.442(5)
_cell_length_c 26.480(5)
_cell_measurement_reflns_used 8634
_cell_measurement_temperature 100(2)
_cell_measurement_theta_max 37.7693
_cell_measurement_theta_min 3.2076
_cell_volume 1965(2)
_computing_structure_refinement 'SHELXL-2014/7 (Sheldrick, 2014)'
_diffrn_ambient_temperature 100(2)
_diffrn_measured_fraction_theta_full 0.997
_diffrn_measured_fraction_theta_max 0.998
_diffrn_measurement_device_type 'Xcalibur, Atlas, Gemini'
_diffrn_radiation_type MoK\a
_diffrn_radiation_wavelength 0.71069
_diffrn_reflns_av_R_equivalents 0.0252
_diffrn_reflns_av_unetI/netI 0.0332
_diffrn_reflns_Laue_measured_fraction_full 0.997
_diffrn_reflns_Laue_measured_fraction_max 0.998
_diffrn_reflns_limit_h_max 6
_diffrn_reflns_limit_h_min -6
_diffrn_reflns_limit_k_max 19
_diffrn_reflns_limit_k_min -18
_diffrn_reflns_limit_l_max 34
_diffrn_reflns_limit_l_min -24
_diffrn_reflns_number 11249
_diffrn_reflns_point_group_measured_fraction_full 0.997
_diffrn_reflns_point_group_measured_fraction_max 0.998
_diffrn_reflns_theta_full 25.240
_diffrn_reflns_theta_max 27.998
_diffrn_reflns_theta_min 3.214
_exptl_absorpt_coefficient_mu 3.209
_exptl_absorpt_correction_T_max .545
_exptl_absorpt_correction_T_min .224
_exptl_absorpt_correction_type empirical
_exptl_absorpt_process_details ABSCOR
_exptl_crystal_colour Green
_exptl_crystal_density_diffrn 1.839
_exptl_crystal_description Prism
_exptl_crystal_F_000 1036
_exptl_crystal_size_max 0.5
_exptl_crystal_size_mid 0.2
_exptl_crystal_size_min 0.1
_refine_diff_density_max 0.781
_refine_diff_density_min -0.916
_refine_diff_density_rms 0.118
_refine_ls_extinction_method none
_refine_ls_goodness_of_fit_ref 1.124
_refine_ls_hydrogen_treatment refU
_refine_ls_matrix_type full
_refine_ls_number_parameters 237
_refine_ls_number_reflns 4725
_refine_ls_number_restraints 0
_refine_ls_restrained_S_all 1.124
_refine_ls_R_factor_all 0.0323
_refine_ls_R_factor_gt 0.0275
_refine_ls_shift/su_max 0.001
_refine_ls_shift/su_mean 0.000
_refine_ls_structure_factor_coef Fsqd
_refine_ls_weighting_details 'w=1/[\s^2^(Fo^2^)+(0.0198P)^2^+0.4688P] where P=(Fo^2^+2Fc^2^)/3'
_refine_ls_weighting_scheme calc
_refine_ls_wR_factor_gt 0.0529
_refine_ls_wR_factor_ref 0.0547
_reflns_Friedel_coverage 0.000
_reflns_number_gt 4295
_reflns_number_total 4725
_reflns_threshold_expression 'I > 2\s(I)'
_cod_data_source_file ma9b00960_si_004.cif
_cod_data_source_block shelx
_cod_depositor_comments 'Adding full bibliography for 1552745--1552747.cif.'
_cod_original_sg_symbol_H-M 'P 21/c'
_cod_database_code 1552747
_shelx_shelxl_version_number 2014/7
_shelx_space_group_comment
;
The symmetry employed for this shelxl refinement is uniquely defined
by the following loop, which should always be used as a source of
symmetry information in preference to the above space-group names.
They are only intended as comments.
;

loop_
_space_group_symop_operation_xyz
'x, y, z'
'-x, y+1/2, -z+1/2'
'-x, -y, -z'
'x, -y-1/2, z-1/2'

loop_
_atom_site_label
_atom_site_type_symbol
_atom_site_fract_x
_atom_site_fract_y
_atom_site_fract_z
_atom_site_U_iso_or_equiv
_atom_site_adp_type
_atom_site_occupancy
_atom_site_site_symmetry_order
_atom_site_calc_flag
_atom_site_refinement_flags_posn
C1 C 0.3315(5) 0.0565(2) 0.69644(11) 0.0196(6) Uani 1 1 d .
C2 C 0.4876(5) 0.0568(2) 0.66391(11) 0.0184(6) Uani 1 1 d .
C3 C 0.6704(5) 0.05935(19) 0.62780(11) 0.0182(6) Uani 1 1 d .
C4 C 0.8339(5) 0.06507(19) 0.59642(11) 0.0171(6) Uani 1 1 d .
C5 C 1.0190(5) 0.07713(19) 0.56204(11) 0.0160(6) Uani 1 1 d .
C6 C 1.1838(5) 0.09242(19) 0.53154(11) 0.0163(6) Uani 1 1 d .
C7 C 1.3631(5) 0.11275(19) 0.49674(11) 0.0158(6) Uani 1 1 d .
C8 C 1.5165(5) 0.13272(19) 0.46547(11) 0.0155(5) Uani 1 1 d .
C10 C 0.2775(5) 0.3061(2) 0.80230(11) 0.0197(6) Uani 1 1 d .
C11 C 0.5056(5) 0.3020(2) 0.77072(11) 0.0212(6) Uani 1 1 d .
H11A H 0.5879 0.2420 0.7753 0.036(10) Uiso 1 1 calc R
H11B H 0.6297 0.3486 0.7825 0.041(11) Uiso 1 1 calc R
C12 C 0.4458(5) 0.3171(2) 0.71435(11) 0.0169(6) Uani 1 1 d .
H12A H 0.3188 0.2719 0.7021 0.022(8) Uiso 1 1 calc R
H12B H 0.3725 0.3784 0.7089 0.023(8) Uiso 1 1 calc R
C13 C 0.6940(5) 0.3075(2) 0.68530(11) 0.0165(6) Uani 1 1 d .
H13A H 0.8177 0.3539 0.6976 0.013(7) Uiso 1 1 calc R
H13B H 0.7696 0.2472 0.6925 0.017(8) Uiso 1 1 calc R
C14 C 0.6553(5) 0.31806(19) 0.62838(11) 0.0154(5) Uani 1 1 d .
H14A H 0.5803 0.3783 0.6207 0.021(8) Uiso 1 1 calc R
H14B H 0.5343 0.2713 0.6156 0.013(7) Uiso 1 1 calc R
C15 C 0.9129(5) 0.30829(19) 0.60193(10) 0.0143(5) Uani 1 1 d .
H15A H 1.0261 0.3591 0.6125 0.029(9) Uiso 1 1 calc R
H15B H 0.9964 0.2512 0.6131 0.021(8) Uiso 1 1 calc R
C16 C 0.8872(5) 0.30764(18) 0.54490(11) 0.0142(5) Uani 1 1 d .
H16A H 1.0444 0.2817 0.5317 0.009(7) Uiso 1 1 calc R
H16B H 0.7433 0.2677 0.5344 0.016(8) Uiso 1 1 calc R
C18 C 1.0410(5) 0.45353(17) 0.51209(10) 0.0127(5) Uani 1 1 d .
C20 C 0.6361(6) 0.6001(2) 0.60279(13) 0.0277(7) Uani 1 1 d .
H20A H 0.7030 0.6613 0.6091 0.066(15) Uiso 1 1 calc R
H20B H 0.5748 0.5952 0.5681 0.051(12) Uiso 1 1 calc R
H20C H 0.7717 0.5555 0.6095 0.074(16) Uiso 1 1 calc R
C24 C 0.4230(6) 0.5824(2) 0.63559(12) 0.0248(7) Uani 1 1 d .
N4 N 0.8436(4) 0.39948(16) 0.52290(9) 0.0122(5) Uani 1 1 d .
N9 N 0.1037(5) 0.3080(2) 0.82687(10) 0.0273(6) Uani 1 1 d .
N19 N 0.2575(5) 0.5678(2) 0.66172(12) 0.0369(7) Uani 1 1 d .
O3 O 1.2728(3) 0.43390(13) 0.51954(8) 0.0177(4) Uani 1 1 d .
I1 I 0.08388(3) 0.05962(2) 0.75254(2) 0.01823(6) Uani 1 1 d .
I2 I 1.76231(3) 0.16208(2) 0.41107(2) 0.01578(5) Uani 1 1 d .
H20 H 0.706(6) 0.420(2) 0.5198(12) 0.009(8) Uiso 1 1 d .

loop_
_atom_site_aniso_label
_atom_site_aniso_U_11
_atom_site_aniso_U_22
_atom_site_aniso_U_33
_atom_site_aniso_U_23
_atom_site_aniso_U_13
_atom_site_aniso_U_12
C1 0.0197(13) 0.0244(15) 0.0147(15) -0.0008(12) 0.0009(11) -0.0024(12)
C2 0.0180(13) 0.0202(14) 0.0166(15) -0.0009(12) -0.0017(11) -0.0034(12)
C3 0.0187(13) 0.0177(13) 0.0180(15) -0.0015(12) -0.0014(11) -0.0004(11)
C4 0.0191(13) 0.0146(13) 0.0173(15) -0.0008(11) -0.0018(11) -0.0003(11)
C5 0.0180(12) 0.0151(13) 0.0146(14) -0.0015(11) -0.0009(10) 0.0012(11)
C6 0.0175(12) 0.0146(13) 0.0167(15) -0.0020(11) -0.0015(10) 0.0038(11)
C7 0.0161(12) 0.0161(13) 0.0147(15) -0.0015(11) -0.0035(10) 0.0012(11)
C8 0.0168(12) 0.0168(13) 0.0126(14) -0.0007(11) -0.0012(10) 0.0012(11)
C10 0.0197(13) 0.0265(15) 0.0125(15) -0.0001(12) -0.0025(11) -0.0007(12)
C11 0.0144(12) 0.0329(16) 0.0165(15) 0.0012(13) 0.0024(10) -0.0007(13)
C12 0.0151(12) 0.0207(14) 0.0150(15) 0.0016(11) 0.0021(10) 0.0013(11)
C13 0.0150(12) 0.0208(13) 0.0137(14) 0.0013(11) 0.0004(10) -0.0009(11)
C14 0.0137(12) 0.0176(13) 0.0151(14) 0.0016(11) 0.0024(10) 0.0012(11)
C15 0.0125(11) 0.0165(13) 0.0139(14) 0.0015(11) 0.0010(10) -0.0005(11)
C16 0.0160(12) 0.0109(12) 0.0159(14) 0.0020(11) 0.0042(10) -0.0003(10)
C18 0.0126(11) 0.0155(13) 0.0100(13) 0.0004(11) 0.0012(9) -0.0016(11)
C20 0.0290(16) 0.0334(18) 0.0211(18) -0.0021(14) 0.0062(13) 0.0016(15)
C24 0.0263(15) 0.0267(16) 0.0212(17) -0.0018(13) -0.0011(12) 0.0046(13)
N4 0.0101(10) 0.0141(11) 0.0126(12) 0.0018(9) 0.0017(8) 0.0024(9)
N9 0.0228(12) 0.0423(16) 0.0171(14) -0.0029(12) 0.0023(10) 0.0004(12)
N19 0.0295(14) 0.0511(19) 0.0308(18) 0.0044(15) 0.0097(12) 0.0074(14)
O3 0.0113(8) 0.0212(10) 0.0208(11) 0.0075(9) 0.0014(7) 0.0027(8)
I1 0.01640(9) 0.02306(10) 0.01547(10) -0.00022(7) 0.00337(6) -0.00104(7)
I2 0.01515(8) 0.02013(9) 0.01214(9) 0.00181(7) 0.00145(6) 0.00099(7)

loop_
_atom_type_symbol
_atom_type_description
_atom_type_scat_dispersion_real
_atom_type_scat_dispersion_imag
_atom_type_scat_source
C C 0.0033 0.0016 'International Tables Vol C Tables 4.2.6.8 and 6.1.1.4'
H H 0.0000 0.0000 'International Tables Vol C Tables 4.2.6.8 and 6.1.1.4'
N N 0.0061 0.0033 'International Tables Vol C Tables 4.2.6.8 and 6.1.1.4'
O O 0.0106 0.0060 'International Tables Vol C Tables 4.2.6.8 and 6.1.1.4'
I I -0.4742 1.8119 'International Tables Vol C Tables 4.2.6.8 and 6.1.1.4'

loop_
_geom_angle_atom_site_label_1
_geom_angle_atom_site_label_2
_geom_angle_atom_site_label_3
_geom_angle
_geom_angle_site_symmetry_3
C2 C1 I1 177.3(3) .
C1 C2 C3 178.0(3) .
C4 C3 C2 177.5(3) .
C3 C4 C5 176.4(3) .
C6 C5 C4 176.9(3) .
C5 C6 C7 177.6(3) .
C8 C7 C6 178.1(3) .
C7 C8 I2 177.3(3) .
N9 C10 C11 179.0(4) .
C10 C11 C12 114.7(2) .
C10 C11 H11A 108.6 .
C12 C11 H11A 108.6 .
C10 C11 H11B 108.6 .
C12 C11 H11B 108.6 .
H11A C11 H11B 107.6 .
C13 C12 C11 110.0(2) .
C13 C12 H12A 109.7 .
C11 C12 H12A 109.7 .
C13 C12 H12B 109.7 .
C11 C12 H12B 109.7 .
H12A C12 H12B 108.2 .
C14 C13 C12 114.5(2) .
C14 C13 H13A 108.6 .
C12 C13 H13A 108.6 .
C14 C13 H13B 108.6 .
C12 C13 H13B 108.6 .
H13A C13 H13B 107.6 .
C13 C14 C15 111.4(2) .
C13 C14 H14A 109.3 .
C15 C14 H14A 109.3 .
C13 C14 H14B 109.3 .
C15 C14 H14B 109.3 .
H14A C14 H14B 108.0 .
C16 C15 C14 114.7(2) .
C16 C15 H15A 108.6 .
C14 C15 H15A 108.6 .
C16 C15 H15B 108.6 .
C14 C15 H15B 108.6 .
H15A C15 H15B 107.6 .
N4 C16 C15 113.5(2) .
N4 C16 H16A 108.9 .
C15 C16 H16A 108.9 .
N4 C16 H16B 108.9 .
C15 C16 H16B 108.9 .
H16A C16 H16B 107.7 .
O3 C18 N4 125.2(2) .
O3 C18 C18 120.9(3) 3_766
N4 C18 C18 113.9(3) 3_766
C24 C20 H20A 109.5 .
C24 C20 H20B 109.5 .
H20A C20 H20B 109.5 .
C24 C20 H20C 109.5 .
H20A C20 H20C 109.5 .
H20B C20 H20C 109.5 .
N19 C24 C20 179.2(4) .
C18 N4 C16 121.1(2) .
C18 N4 H20 118(2) .
C16 N4 H20 121(2) .

loop_
_geom_bond_atom_site_label_1
_geom_bond_atom_site_label_2
_geom_bond_distance
_geom_bond_site_symmetry_2
C1 C2 1.203(4) .
C1 I1 1.998(3) .
C2 C3 1.370(4) .
C3 C4 1.210(4) .
C4 C5 1.356(4) .
C5 C6 1.216(4) .
C6 C7 1.363(4) .
C7 C8 1.203(4) .
C8 I2 2.002(3) .
C10 N9 1.128(4) .
C10 C11 1.471(4) .
C11 C12 1.527(4) .
C11 H11A 0.9700 .
C11 H11B 0.9700 .
C12 C13 1.524(4) .
C12 H12A 0.9700 .
C12 H12B 0.9700 .
C13 C14 1.520(4) .
C13 H13A 0.9700 .
C13 H13B 0.9700 .
C14 C15 1.532(4) .
C14 H14A 0.9700 .
C14 H14B 0.9700 .
C15 C16 1.510(4) .
C15 H15A 0.9700 .
C15 H15B 0.9700 .
C16 N4 1.462(3) .
C16 H16A 0.9700 .
C16 H16B 0.9700 .
C18 O3 1.233(3) .
C18 N4 1.322(3) .
C18 C18 1.538(5) 3_766
C20 C24 1.450(4) .
C20 H20A 0.9600 .
C20 H20B 0.9600 .
C20 H20C 0.9600 .
C24 N19 1.139(4) .
N4 H20 0.77(3) .

loop_
_geom_torsion_atom_site_label_1
_geom_torsion_atom_site_label_2
_geom_torsion_atom_site_label_3
_geom_torsion_atom_site_label_4
_geom_torsion
_geom_torsion_site_symmetry_1
C10 C11 C12 C13 -177.7(2) .
C11 C12 C13 C14 178.0(2) .
C12 C13 C14 C15 179.6(2) .
C13 C14 C15 C16 173.8(2) .
C14 C15 C16 N4 76.9(3) .
O3 C18 N4 C16 -0.9(4) .
C18 C18 N4 C16 178.5(3) 3_766
C15 C16 N4 C18 88.0(3) .
